data_7158671
loop_
_publ_author_name
'Fukumoto, Yuri'
'Umeno, Tomohiro'
'Kuramochi, Hina'
'Hamada, Koichi'
'Matsumoto, Shota'
'Suzuki, Noriko'
'Usui, Kazuteru'
'Mizutani, Akihiro'
'Karasawa, Satoru'

_publ_section_title
;
 Acid Responsiveness of Emissive Morpholinyl Aminoquinolines and Their Use
 for Cell Fluorescence Imaging
;
_journal_name_full 'Organic &amp; Biomolecular Chemistry'
_journal_paper_doi 10.1039/D2OB00546H
_journal_year 2022
_chemical_formula_moiety 'C17 H17 F6 N3 O'
_chemical_formula_sum 'C17 H17 F6 N3 O'
_chemical_formula_weight 393.33
_space_group_crystal_system monoclinic
_space_group_IT_number 14
_space_group_name_Hall '-P 2ybc'
_space_group_name_H-M_alt 'P 1 21/c 1'
_atom_sites_solution_hydrogens geom
_atom_sites_solution_primary dual
_audit_creation_date 2022-02-27
_audit_creation_method
;
Olex2 1.5
(compiled 2021.12.09 svn.r5202d8cf for OlexSys, GUI svn.r6439)
;
_audit_update_record
;
2022-04-09 deposited with the CCDC.	2022-05-06 downloaded from the CCDC.
;
_cell_angle_alpha 90
_cell_angle_beta 91.6470(10)
_cell_angle_gamma 90
_cell_formula_units_Z 4
_cell_length_a 9.55670(10)
_cell_length_b 18.5529(3)
_cell_length_c 9.70230(10)
_cell_measurement_reflns_used 8096
_cell_measurement_temperature 93
_cell_measurement_theta_max 73.6940
_cell_measurement_theta_min 4.6180
_cell_volume 1719.55(4)
_computing_cell_refinement 'CrysAlisPro 1.171.41.34a (Rigaku OD, 2019)'
_computing_data_collection 'CrysAlisPro 1.171.41.34a (Rigaku OD, 2019)'
_computing_data_reduction 'CrysAlisPro 1.171.41.34a (Rigaku OD, 2019)'
_computing_molecular_graphics 'Olex2 1.5 (Dolomanov et al., 2009)'
_computing_publication_material 'Olex2 1.5 (Dolomanov et al., 2009)'
_computing_structure_refinement 'SHELXL 2018/3 (Sheldrick, 2015)'
_computing_structure_solution 'SHELXT  (Sheldrick, 2015)'
_diffrn_ambient_temperature 93
_diffrn_detector 'Hybrid Pixel Array Detector'
_diffrn_detector_area_resol_mean 10.0000
_diffrn_detector_type HyPix
_diffrn_measured_fraction_theta_full 0.996
_diffrn_measured_fraction_theta_max 0.927
_diffrn_measurement_details
;
List of Runs (angles in degrees, time in seconds):

  # Type    Start    End  Width  t~exp~   \w     \q     \k     \f   Frames
#--------------------------------------------------------------------------
  1  \w    143.00 175.00   0.50    0.10    --  110.12 125.00 -90.00   64
  2  \w     97.00 123.00   0.50    0.10    --  110.12 125.00 -90.00   52
  3  \w     85.00 111.00   0.50    0.05    --   40.95 137.00  47.00   52
  4  \w    -40.00   5.00   0.50    0.05    --   40.95 -19.00  60.00   90
  5  \w    -41.00  23.00   0.50    0.05    --   40.95 -19.00 -30.00  128
  6  \w    -18.00  20.00   0.50    0.05    --   40.95 -19.00-150.00   76
  7  \w     45.00  70.00   0.50    0.10    --  110.12 -77.00-180.00   50
  8  \w     40.00  65.00   0.50    0.10    --  110.12 -61.00  30.00   50
  9  \w     38.00  63.00   0.50    0.10    --  110.12 -61.00 120.00   50
 10  \w     69.00  94.00   0.50    0.10    --  110.12-132.00 161.00   50
 11  \w     62.00 104.00   0.50    0.05    --   40.95-132.00 161.00   84
 12  \w     53.00  78.00   0.50    0.05    --   40.95-137.00 -15.00   50
 13  \w     53.00  78.00   0.50    0.10    --  110.12-137.00 -15.00   50
 14  \w    -68.00 -38.00   0.50    0.05    --  -40.95 137.00  47.00   60
 15  \w   -120.00 -87.00   0.50    0.10    --  -97.00 137.00  47.00   66
 16  \w    -73.00 -48.00   0.50    0.05    --  -40.95 132.00-129.00   50
 17  \w   -108.00 -19.00   0.50    0.10    --  -97.00 109.00-142.12  178
 18  \w    -96.00 -71.00   0.50    0.10    --  -97.00 132.00-129.00   50
 19  \w    -95.00 -64.00   0.50    0.10    --  -97.00  77.00-120.00   62
 20  \w    -76.00 -51.00   0.50    0.10    --  -97.00  61.00 -90.00   50
 21  \w    -50.00 -25.00   0.50    0.10    --  -97.00  77.00-120.00   50
 22  \w    -42.00 -17.00   0.50    0.10    --  -97.00  30.00 -60.00   50
 23  \w    -47.00 -20.00   0.50    0.10    --  -97.00  45.00   0.00   54
 24  \w    -40.00 -15.00   0.50    0.10    --  -97.00  30.00  30.00   50
 25  \w    -55.00 -29.00   0.50    0.10    --  -97.00  45.00  60.00   52
 26  \w    -39.00 -14.00   0.50    0.10    --  -97.00  30.00  60.00   50
 27  \w    -49.00 -19.00   0.50    0.10    --  -97.00  45.00  90.00   60
 28  \w    -41.00 -16.00   0.50    0.10    --  -97.00  30.00 120.00   50
 29  \w    -40.00 -14.00   0.50    0.10    --  -97.00  30.00  90.00   52
 30  \w    -34.00  40.00   0.50    0.05    --  -40.95  19.00 120.00  148
 31  \w   -147.00 -74.00   0.50    0.10    --  -97.00-137.00 -15.00  146
 32  \w   -111.00 -79.00   0.50    0.10    --  -97.00-132.00 161.00   64
 33  \w   -167.00-115.00   0.50    0.10    --  -97.00-132.00 161.00  104
 34  \w   -173.00 -88.00   0.50    0.10    --  -97.00 -94.00-120.00  170
;
_diffrn_measurement_device 'four-circle diffractometer'
_diffrn_measurement_device_type 'ROD, Synergy Custom system, HyPix'
_diffrn_measurement_method '\w scans'
_diffrn_orient_matrix_type 'CrysAlisPro convention (1999,Acta A55,543-557)'
_diffrn_orient_matrix_UB_11 0.0109026000
_diffrn_orient_matrix_UB_12 -0.0799617000
_diffrn_orient_matrix_UB_13 0.0421598000
_diffrn_orient_matrix_UB_21 -0.0479218000
_diffrn_orient_matrix_UB_22 -0.0225612000
_diffrn_orient_matrix_UB_23 -0.1467411000
_diffrn_orient_matrix_UB_31 0.1535071000
_diffrn_orient_matrix_UB_32 -0.0011871000
_diffrn_orient_matrix_UB_33 -0.0437907000
_diffrn_radiation_monochromator mirror
_diffrn_radiation_probe x-ray
_diffrn_radiation_type 'Cu K\a'
_diffrn_radiation_wavelength 1.54184
_diffrn_reflns_av_R_equivalents 0.0323
_diffrn_reflns_av_unetI/netI 0.0306
_diffrn_reflns_Laue_measured_fraction_full 0.996
_diffrn_reflns_Laue_measured_fraction_max 0.927
_diffrn_reflns_limit_h_max 11
_diffrn_reflns_limit_h_min -7
_diffrn_reflns_limit_k_max 20
_diffrn_reflns_limit_k_min -22
_diffrn_reflns_limit_l_max 11
_diffrn_reflns_limit_l_min -11
_diffrn_reflns_number 11771
_diffrn_reflns_point_group_measured_fraction_full 0.996
_diffrn_reflns_point_group_measured_fraction_max 0.927
_diffrn_reflns_theta_full 67.684
_diffrn_reflns_theta_max 74.125
_diffrn_reflns_theta_min 4.629
_diffrn_source 'Rotating-anode X-ray tube'
_diffrn_source_type 'Rigaku (Cu) X-ray Source'
_exptl_absorpt_coefficient_mu 1.245
_exptl_absorpt_correction_T_max 1.00000
_exptl_absorpt_correction_T_min 0.68060
_exptl_absorpt_correction_type multi-scan
_exptl_absorpt_process_details
;
CrysAlisPro 1.171.41.34a (Rigaku Oxford Diffraction, 2019)
Empirical absorption correction using spherical harmonics,
 implemented in SCALE3 ABSPACK scaling algorithm.
;
_exptl_crystal_colour yellow
_exptl_crystal_colour_primary yellow
_exptl_crystal_density_diffrn 1.519
_exptl_crystal_description block
_exptl_crystal_F_000 808
_exptl_crystal_preparation 'ACN, rt,Luminescent'
_exptl_crystal_recrystallization_method ACN
_exptl_crystal_size_max 0.181
_exptl_crystal_size_mid 0.111
_exptl_crystal_size_min 0.1
_refine_diff_density_max 0.401
_refine_diff_density_min -0.283
_refine_diff_density_rms 0.057
_refine_ls_extinction_method none
_refine_ls_goodness_of_fit_ref 1.063
_refine_ls_hydrogen_treatment constr
_refine_ls_matrix_type full
_refine_ls_number_parameters 244
_refine_ls_number_reflns 3237
_refine_ls_number_restraints 0
_refine_ls_restrained_S_all 1.063
_refine_ls_R_factor_all 0.0424
_refine_ls_R_factor_gt 0.0385
_refine_ls_shift/su_max 0.001
_refine_ls_shift/su_mean 0.000
_refine_ls_structure_factor_coef Fsqd
_refine_ls_weighting_details 'w=1/[\s^2^(Fo^2^)+(0.0673P)^2^+0.4163P] where P=(Fo^2^+2Fc^2^)/3'
_refine_ls_weighting_scheme calc
_refine_ls_wR_factor_gt 0.1074
_refine_ls_wR_factor_ref 0.1114
_reflns_Friedel_coverage 0.000
_reflns_number_gt 2879
_reflns_number_total 3237
_reflns_threshold_expression 'I > 2\s(I)'
_cod_data_source_file d2ob00546h2.cif
_cod_data_source_block exp_251
_cod_database_code 7158671
_shelx_shelxl_version_number 2018/3
_chemical_oxdiff_formula 'C H N F O'
_chemical_oxdiff_usercomment 'ACN, rt'
_shelx_space_group_comment
;
The symmetry employed for this shelxl refinement is uniquely defined
by the following loop, which should always be used as a source of
symmetry information in preference to the above space-group names.
They are only intended as comments.
;
_shelx_estimated_absorpt_t_max 0.886
_shelx_estimated_absorpt_t_min 0.806
_olex2_refinement_description
;
1. Fixed Uiso
 At 1.2 times of:
  All C(H) groups, All C(H,H) groups, All N(H) groups
2.a Secondary CH2 refined with riding coordinates:
 C12(H12a,H12b), C13(H13a,H13b), C18(H18a,H18b), C15(H15a,H15b), C16(H16a,
 H16b), C19(H19a,H19b)
2.b Aromatic/amide H refined with riding coordinates:
 N11(H11), C3(H3), C5(H5), C6(H6), C9(H9)
;
_olex2_submission_special_instructions 'No special instructions were received'
_oxdiff_exptl_absorpt_empirical_details
;
Empirical correction (ABSPACK) includes:
- Absorption correction using spherical harmonics
- Frame scaling
;
_oxdiff_exptl_absorpt_empirical_full_max 1.511
_oxdiff_exptl_absorpt_empirical_full_min 0.645

loop_
_space_group_symop_operation_xyz
'x, y, z'
'-x, y+1/2, -z+1/2'
'-x, -y, -z'
'x, -y-1/2, z-1/2'

loop_
_atom_site_label
_atom_site_type_symbol
_atom_site_fract_x
_atom_site_fract_y
_atom_site_fract_z
_atom_site_U_iso_or_equiv
_atom_site_adp_type
_atom_site_occupancy
_atom_site_site_symmetry_order
_atom_site_calc_flag
_atom_site_refinement_flags_posn
_atom_site_refinement_flags_adp
_atom_site_refinement_flags_occupancy
_atom_site_disorder_assembly
_atom_site_disorder_group
F25 F 0.61936(9) 0.39681(5) 0.75768(9) 0.0288(2) Uani 1 1 d . . . . .
F26 F 0.46141(9) 0.41172(5) 0.90846(9) 0.0325(2) Uani 1 1 d . . . . .
F21 F 0.49952(10) 0.72720(5) 0.53184(10) 0.0349(2) Uani 1 1 d . . . . .
F27 F 0.64648(10) 0.47796(5) 0.91422(10) 0.0356(2) Uani 1 1 d . . . . .
F22 F 0.59761(10) 0.71407(6) 0.73141(11) 0.0408(3) Uani 1 1 d . . . . .
F23 F 0.37879(10) 0.73959(5) 0.71231(12) 0.0412(3) Uani 1 1 d . . . . .
O17 O 0.03944(12) 0.24874(6) -0.09584(11) 0.0309(3) Uani 1 1 d . . . . .
N1 N 0.34333(11) 0.60356(6) 0.56639(12) 0.0197(3) Uani 1 1 d . . . . .
N14 N -0.03010(11) 0.35863(6) 0.09510(12) 0.0203(3) Uani 1 1 d . . . . .
N11 N 0.06660(12) 0.41930(7) 0.34340(12) 0.0221(3) Uani 1 1 d . . . . .
H11 H 0.039145 0.374040 0.344779 0.027 Uiso 1 1 calc R U . . .
C2 C 0.30661(13) 0.53253(7) 0.55685(14) 0.0184(3) Uani 1 1 d . . . . .
C4 C 0.16336(13) 0.44202(7) 0.43964(14) 0.0192(3) Uani 1 1 d . . . . .
C7 C 0.37274(13) 0.47834(7) 0.64137(14) 0.0188(3) Uani 1 1 d . . . . .
C10 C 0.44496(13) 0.62101(8) 0.65480(14) 0.0204(3) Uani 1 1 d . . . . .
C3 C 0.20128(13) 0.51345(7) 0.45839(14) 0.0194(3) Uani 1 1 d . . . . .
H3 H 0.156143 0.549909 0.404647 0.023 Uiso 1 1 calc R U . . .
C5 C 0.22956(14) 0.38846(8) 0.52558(15) 0.0220(3) Uani 1 1 d . . . . .
H5 H 0.202586 0.339465 0.514684 0.026 Uiso 1 1 calc R U . . .
C8 C 0.47860(14) 0.50147(8) 0.73604(14) 0.0206(3) Uani 1 1 d . . . . .
C6 C 0.32946(14) 0.40560(8) 0.62190(15) 0.0216(3) Uani 1 1 d . . . . .
H6 H 0.371076 0.368641 0.677058 0.026 Uiso 1 1 calc R U . . .
C9 C 0.51625(14) 0.57275(8) 0.74360(15) 0.0217(3) Uani 1 1 d . . . . .
H9 H 0.587691 0.588838 0.806386 0.026 Uiso 1 1 calc R U . . .
C12 C 0.00744(14) 0.46676(8) 0.23922(14) 0.0216(3) Uani 1 1 d . . . . .
H12A H 0.083074 0.487394 0.183838 0.026 Uiso 1 1 calc R U . . .
H12B H -0.042448 0.506934 0.283589 0.026 Uiso 1 1 calc R U . . .
C24 C 0.55182(15) 0.44701(8) 0.82850(15) 0.0247(3) Uani 1 1 d . . . . .
C13 C -0.09388(14) 0.42466(8) 0.14612(15) 0.0228(3) Uani 1 1 d . . . . .
H13A H -0.178196 0.412231 0.198088 0.027 Uiso 1 1 calc R U . . .
H13B H -0.123673 0.455223 0.066944 0.027 Uiso 1 1 calc R U . . .
C20 C 0.48013(15) 0.70052(8) 0.65765(15) 0.0246(3) Uani 1 1 d . . . . .
C18 C 0.13924(17) 0.30150(9) -0.05133(18) 0.0329(4) Uani 1 1 d . . . . .
H18A H 0.205563 0.310429 -0.125974 0.040 Uiso 1 1 calc R U . . .
H18B H 0.193325 0.282873 0.029624 0.040 Uiso 1 1 calc R U . . .
C15 C -0.13382(15) 0.30652(9) 0.04530(19) 0.0318(4) Uani 1 1 d . . . . .
H15A H -0.184764 0.325974 -0.036835 0.038 Uiso 1 1 calc R U . . .
H15B H -0.202531 0.297233 0.117653 0.038 Uiso 1 1 calc R U . . .
C16 C -0.06102(16) 0.23718(9) 0.00844(18) 0.0310(4) Uani 1 1 d . . . . .
H16A H -0.013334 0.217080 0.091824 0.037 Uiso 1 1 calc R U . . .
H16B H -0.131409 0.201630 -0.024964 0.037 Uiso 1 1 calc R U . . .
C19 C 0.06930(16) 0.37184(8) -0.01318(17) 0.0294(3) Uani 1 1 d . . . . .
H19A H 0.140890 0.406935 0.019480 0.035 Uiso 1 1 calc R U . . .
H19B H 0.019895 0.392398 -0.095201 0.035 Uiso 1 1 calc R U . . .

loop_
_atom_site_aniso_label
_atom_site_aniso_U_11
_atom_site_aniso_U_22
_atom_site_aniso_U_33
_atom_site_aniso_U_23
_atom_site_aniso_U_13
_atom_site_aniso_U_12
F25 0.0297(5) 0.0258(5) 0.0306(5) 0.0027(4) -0.0019(3) 0.0076(3)
F26 0.0373(5) 0.0372(5) 0.0231(5) 0.0097(4) 0.0007(4) 0.0018(4)
F21 0.0504(6) 0.0246(5) 0.0295(5) 0.0036(4) 0.0014(4) -0.0079(4)
F27 0.0378(5) 0.0323(5) 0.0356(5) -0.0014(4) -0.0194(4) 0.0027(4)
F22 0.0410(5) 0.0312(5) 0.0489(6) 0.0029(4) -0.0194(4) -0.0133(4)
F23 0.0430(5) 0.0226(5) 0.0588(7) -0.0104(4) 0.0165(5) -0.0011(4)
O17 0.0400(6) 0.0262(6) 0.0264(6) -0.0047(4) -0.0008(4) 0.0066(4)
N1 0.0199(6) 0.0201(6) 0.0191(6) -0.0011(4) 0.0012(4) 0.0004(4)
N14 0.0191(5) 0.0203(6) 0.0215(6) -0.0015(4) 0.0000(4) -0.0010(4)
N11 0.0246(6) 0.0194(6) 0.0221(6) 0.0001(5) -0.0045(5) -0.0021(4)
C2 0.0181(6) 0.0195(7) 0.0179(6) -0.0012(5) 0.0024(5) 0.0016(5)
C4 0.0181(6) 0.0211(7) 0.0184(6) -0.0010(5) 0.0020(5) 0.0010(5)
C7 0.0180(6) 0.0204(7) 0.0180(6) -0.0006(5) 0.0024(5) 0.0013(5)
C10 0.0192(6) 0.0224(7) 0.0196(6) -0.0017(5) 0.0018(5) -0.0001(5)
C3 0.0195(7) 0.0206(7) 0.0181(6) 0.0008(5) -0.0001(5) 0.0026(5)
C5 0.0237(7) 0.0178(7) 0.0247(7) 0.0004(5) 0.0018(5) -0.0003(5)
C8 0.0192(7) 0.0241(7) 0.0184(6) -0.0005(5) 0.0008(5) 0.0026(5)
C6 0.0225(7) 0.0213(7) 0.0211(7) 0.0029(5) 0.0007(5) 0.0028(5)
C9 0.0196(6) 0.0252(8) 0.0202(7) -0.0015(5) -0.0008(5) -0.0006(5)
C12 0.0221(7) 0.0206(7) 0.0221(7) -0.0005(5) -0.0018(5) 0.0022(5)
C24 0.0248(7) 0.0260(8) 0.0231(7) -0.0001(6) -0.0030(5) 0.0006(6)
C13 0.0198(7) 0.0251(7) 0.0235(7) -0.0025(6) -0.0018(5) 0.0025(5)
C20 0.0242(7) 0.0245(8) 0.0251(7) -0.0018(6) -0.0012(5) -0.0022(6)
C18 0.0356(8) 0.0224(8) 0.0415(9) -0.0006(7) 0.0149(7) 0.0004(6)
C15 0.0213(7) 0.0294(8) 0.0442(9) -0.0108(7) -0.0039(6) -0.0023(6)
C16 0.0257(7) 0.0254(8) 0.0418(9) -0.0065(7) -0.0019(6) -0.0039(6)
C19 0.0362(8) 0.0216(8) 0.0309(8) 0.0019(6) 0.0121(6) 0.0021(6)

loop_
_atom_type_symbol
_atom_type_description
_atom_type_scat_dispersion_real
_atom_type_scat_dispersion_imag
_atom_type_scat_source
C C 0.0181 0.0091 'International Tables Vol C Tables 4.2.6.8 and 6.1.1.4'
H H 0.0000 0.0000 'International Tables Vol C Tables 4.2.6.8 and 6.1.1.4'
F F 0.0727 0.0534 'International Tables Vol C Tables 4.2.6.8 and 6.1.1.4'
N N 0.0311 0.0180 'International Tables Vol C Tables 4.2.6.8 and 6.1.1.4'
O O 0.0492 0.0322 'International Tables Vol C Tables 4.2.6.8 and 6.1.1.4'

loop_
_exptl_crystal_face_index_h
_exptl_crystal_face_index_k
_exptl_crystal_face_index_l
_exptl_crystal_face_perp_dist
6 1 1 0.0795
1 -2 -6 0.0668
-6 0 0 0.0834
-1 2 6 0.0409
5 -6 -1 0.0823
0 -12 1 0.0600
-6 -3 2 0.0802
0 12 -1 0.0380

loop_
_geom_angle_atom_site_label_1
_geom_angle_atom_site_label_2
_geom_angle_atom_site_label_3
_geom_angle
_geom_angle_site_symmetry_1
_geom_angle_site_symmetry_3
_geom_angle_publ_flag
C18 O17 C16 110.21(11) . . ?
C10 N1 C2 117.67(12) . . ?
C15 N14 C13 112.47(11) . . ?
C15 N14 C19 108.89(12) . . ?
C19 N14 C13 112.97(11) . . ?
C4 N11 H11 118.8 . . ?
C4 N11 C12 122.40(12) . . ?
C12 N11 H11 118.8 . . ?
N1 C2 C7 121.99(12) . . ?
N1 C2 C3 117.65(12) . . ?
C3 C2 C7 120.35(13) . . ?
N11 C4 C3 123.80(13) . . ?
N11 C4 C5 117.65(13) . . ?
C3 C4 C5 118.54(12) . . ?
C8 C7 C2 117.05(13) . . ?
C8 C7 C6 125.04(13) . . ?
C6 C7 C2 117.90(12) . . ?
N1 C10 C9 125.30(13) . . ?
N1 C10 C20 114.25(12) . . ?
C9 C10 C20 120.44(12) . . ?
C2 C3 H3 119.8 . . ?
C4 C3 C2 120.49(13) . . ?
C4 C3 H3 119.8 . . ?
C4 C5 H5 119.0 . . ?
C6 C5 C4 121.97(13) . . ?
C6 C5 H5 119.0 . . ?
C7 C8 C24 119.59(13) . . ?
C9 C8 C7 120.60(13) . . ?
C9 C8 C24 119.80(13) . . ?
C7 C6 H6 119.6 . . ?
C5 C6 C7 120.71(13) . . ?
C5 C6 H6 119.6 . . ?
C10 C9 H9 121.3 . . ?
C8 C9 C10 117.37(13) . . ?
C8 C9 H9 121.3 . . ?
N11 C12 H12A 109.8 . . ?
N11 C12 H12B 109.8 . . ?
N11 C12 C13 109.42(12) . . ?
H12A C12 H12B 108.2 . . ?
C13 C12 H12A 109.8 . . ?
C13 C12 H12B 109.8 . . ?
F25 C24 F26 106.56(12) . . ?
F25 C24 F27 106.89(11) . . ?
F25 C24 C8 112.57(12) . . ?
F26 C24 C8 111.92(11) . . ?
F27 C24 F26 106.47(11) . . ?
F27 C24 C8 112.02(12) . . ?
N14 C13 C12 111.54(11) . . ?
N14 C13 H13A 109.3 . . ?
N14 C13 H13B 109.3 . . ?
C12 C13 H13A 109.3 . . ?
C12 C13 H13B 109.3 . . ?
H13A C13 H13B 108.0 . . ?
F21 C20 F22 106.44(12) . . ?
F21 C20 C10 112.42(12) . . ?
F22 C20 C10 112.06(12) . . ?
F23 C20 F21 106.49(12) . . ?
F23 C20 F22 107.06(12) . . ?
F23 C20 C10 111.97(11) . . ?
O17 C18 H18A 109.3 . . ?
O17 C18 H18B 109.3 . . ?
O17 C18 C19 111.66(13) . . ?
H18A C18 H18B 107.9 . . ?
C19 C18 H18A 109.3 . . ?
C19 C18 H18B 109.3 . . ?
N14 C15 H15A 109.8 . . ?
N14 C15 H15B 109.8 . . ?
N14 C15 C16 109.27(12) . . ?
H15A C15 H15B 108.3 . . ?
C16 C15 H15A 109.8 . . ?
C16 C15 H15B 109.8 . . ?
O17 C16 C15 111.28(13) . . ?
O17 C16 H16A 109.4 . . ?
O17 C16 H16B 109.4 . . ?
C15 C16 H16A 109.4 . . ?
C15 C16 H16B 109.4 . . ?
H16A C16 H16B 108.0 . . ?
N14 C19 C18 109.40(12) . . ?
N14 C19 H19A 109.8 . . ?
N14 C19 H19B 109.8 . . ?
C18 C19 H19A 109.8 . . ?
C18 C19 H19B 109.8 . . ?
H19A C19 H19B 108.2 . . ?

loop_
_geom_bond_atom_site_label_1
_geom_bond_atom_site_label_2
_geom_bond_distance
_geom_bond_site_symmetry_2
_geom_bond_publ_flag
F25 C24 1.3348(17) . ?
F26 C24 1.3474(17) . ?
F21 C20 1.3350(18) . ?
F27 C24 1.3404(17) . ?
F22 C20 1.3378(17) . ?
F23 C20 1.3319(17) . ?
O17 C18 1.425(2) . ?
O17 C16 1.431(2) . ?
N1 C2 1.3662(18) . ?
N1 C10 1.3176(18) . ?
N14 C13 1.4611(18) . ?
N14 C15 1.4571(18) . ?
N14 C19 1.4572(18) . ?
N11 H11 0.8800 . ?
N11 C4 1.3620(18) . ?
N11 C12 1.4435(18) . ?
C2 C7 1.4326(19) . ?
C2 C3 1.4127(19) . ?
C4 C3 1.385(2) . ?
C4 C5 1.4327(19) . ?
C7 C8 1.4134(19) . ?
C7 C6 1.423(2) . ?
C10 C9 1.405(2) . ?
C10 C20 1.513(2) . ?
C3 H3 0.9500 . ?
C5 H5 0.9500 . ?
C5 C6 1.354(2) . ?
C8 C9 1.372(2) . ?
C8 C24 1.510(2) . ?
C6 H6 0.9500 . ?
C9 H9 0.9500 . ?
C12 H12A 0.9900 . ?
C12 H12B 0.9900 . ?
C12 C13 1.5208(19) . ?
C13 H13A 0.9900 . ?
C13 H13B 0.9900 . ?
C18 H18A 0.9900 . ?
C18 H18B 0.9900 . ?
C18 C19 1.517(2) . ?
C15 H15A 0.9900 . ?
C15 H15B 0.9900 . ?
C15 C16 1.510(2) . ?
C16 H16A 0.9900 . ?
C16 H16B 0.9900 . ?
C19 H19A 0.9900 . ?
C19 H19B 0.9900 . ?

loop_
_geom_torsion_atom_site_label_1
_geom_torsion_atom_site_label_2
_geom_torsion_atom_site_label_3
_geom_torsion_atom_site_label_4
_geom_torsion
_geom_torsion_site_symmetry_1
_geom_torsion_site_symmetry_2
_geom_torsion_site_symmetry_3
_geom_torsion_site_symmetry_4
_geom_torsion_publ_flag
O17 C18 C19 N14 58.03(18) . . . . ?
N1 C2 C7 C8 0.00(18) . . . . ?
N1 C2 C7 C6 -178.68(12) . . . . ?
N1 C2 C3 C4 177.32(11) . . . . ?
N1 C10 C9 C8 1.2(2) . . . . ?
N1 C10 C20 F21 -50.01(16) . . . . ?
N1 C10 C20 F22 -169.85(11) . . . . ?
N1 C10 C20 F23 69.83(16) . . . . ?
N14 C15 C16 O17 -59.33(17) . . . . ?
N11 C4 C3 C2 -177.50(12) . . . . ?
N11 C4 C5 C6 178.38(12) . . . . ?
N11 C12 C13 N14 -50.75(15) . . . . ?
C2 N1 C10 C9 -2.07(19) . . . . ?
C2 N1 C10 C20 179.32(11) . . . . ?
C2 C7 C8 C9 -0.94(19) . . . . ?
C2 C7 C8 C24 179.72(11) . . . . ?
C2 C7 C6 C5 0.48(19) . . . . ?
C4 N11 C12 C13 178.56(11) . . . . ?
C4 C5 C6 C7 0.0(2) . . . . ?
C7 C2 C3 C4 -1.80(18) . . . . ?
C7 C8 C9 C10 0.44(19) . . . . ?
C7 C8 C24 F25 61.09(16) . . . . ?
C7 C8 C24 F26 -58.91(17) . . . . ?
C7 C8 C24 F27 -178.41(11) . . . . ?
C10 N1 C2 C7 1.44(18) . . . . ?
C10 N1 C2 C3 -177.67(11) . . . . ?
C3 C2 C7 C8 179.08(11) . . . . ?
C3 C2 C7 C6 0.40(18) . . . . ?
C3 C4 C5 C6 -1.4(2) . . . . ?
C5 C4 C3 C2 2.24(19) . . . . ?
C8 C7 C6 C5 -178.09(12) . . . . ?
C6 C7 C8 C9 177.64(13) . . . . ?
C6 C7 C8 C24 -1.7(2) . . . . ?
C9 C10 C20 F21 131.30(13) . . . . ?
C9 C10 C20 F22 11.47(18) . . . . ?
C9 C10 C20 F23 -108.86(15) . . . . ?
C9 C8 C24 F25 -118.26(14) . . . . ?
C9 C8 C24 F26 121.75(14) . . . . ?
C9 C8 C24 F27 2.25(18) . . . . ?
C12 N11 C4 C3 8.4(2) . . . . ?
C12 N11 C4 C5 -171.37(12) . . . . ?
C24 C8 C9 C10 179.78(12) . . . . ?
C13 N14 C15 C16 -174.15(13) . . . . ?
C13 N14 C19 C18 175.23(13) . . . . ?
C20 C10 C9 C8 179.68(12) . . . . ?
C18 O17 C16 C15 57.23(16) . . . . ?
C15 N14 C13 C12 161.00(12) . . . . ?
C15 N14 C19 C18 -59.05(17) . . . . ?
C16 O17 C18 C19 -56.57(17) . . . . ?
C19 N14 C13 C12 -75.22(15) . . . . ?
C19 N14 C15 C16 59.84(17) . . . . ?

loop_
_exptl_oxdiff_crystal_face_indexfrac_h
_exptl_oxdiff_crystal_face_indexfrac_k
_exptl_oxdiff_crystal_face_indexfrac_l
_exptl_oxdiff_crystal_face_x
_exptl_oxdiff_crystal_face_y
_exptl_oxdiff_crystal_face_z
6.0793 0.8967 0.9902 0.0363 -0.4569 0.8888
0.8633 -2.2317 -6.1519 -0.0715 0.9117 0.4046
-6.1987 -0.3715 0.4383 -0.0194 0.2411 -0.9703
-0.5865 2.2639 6.1737 0.0729 -0.9289 -0.3631
5.2034 -6.3854 -0.9949 0.5254 0.0407 0.8499
-0.1796 -11.7567 1.3331 0.9943 0.0782 -0.0720
-5.7517 -2.5063 2.1369 0.2278 0.0186 -0.9735
-0.0498 11.7882 -1.2621 -0.9964 -0.0784 0.0336
